data_4125206
loop_
_publ_author_name
'MacLeod, K. Cory'
'Menges, Fabian S.'
'McWilliams, Sean F.'
'Craig, Stephanie M.'
'Mercado, Brandon Q.'
'Johnson, Mark A.'
'Holland, Patrick L.'

_publ_section_title
;
 Alkali-Controlled C-H Cleavage or N-C Bond Formation by N2-Derived Iron
 Nitrides and Imides.
;
_journal_issue 35
_journal_name_full 'Journal of the American Chemical Society'
_journal_page_first 11185
_journal_page_last 11191
_journal_paper_doi 10.1021/jacs.6b04984
_journal_volume 138
_journal_year 2016
_chemical_formula_moiety 'C66 H81 Fe3 N8'
_chemical_formula_sum 'C66 H81 Fe3 N8'
_chemical_formula_weight 1153.93
_space_group_crystal_system triclinic
_space_group_IT_number 2
_space_group_name_Hall '-P 1'
_space_group_name_H-M_alt 'P -1'
_symmetry_space_group_name_Hall '-P 1'
_symmetry_space_group_name_H-M 'P -1'
_atom_sites_solution_hydrogens mixed
_atom_sites_solution_primary direct
_atom_sites_solution_secondary difmap
_audit_creation_method SHELXL-2014/7
_cell_angle_alpha 97.973(7)
_cell_angle_beta 92.876(7)
_cell_angle_gamma 107.661(8)
_cell_formula_units_Z 2
_cell_length_a 11.7403(2)
_cell_length_b 13.7572(3)
_cell_length_c 21.6519(15)
_cell_measurement_reflns_used 66094
_cell_measurement_temperature 93(2)
_cell_measurement_theta_max 68.1
_cell_measurement_theta_min 2.1
_cell_volume 3284.2(3)
_computing_cell_refinement 'CrystalClear-SM Expert 2.0 r15 (Rigaku, 2011)'
_computing_data_collection 'CrystalClear-SM Expert 2.0 r15 (Rigaku, 2011)'
_computing_data_reduction 'CrystalClear-SM Expert 2.0 r15 (Rigaku, 2011)'
_computing_molecular_graphics
;
Dolomanov, O.V., Bourhis, L.J., Gildea, R.J, Howard, J.A.K. & Puschmann, H.
(2009), J. Appl. Cryst. 42, 339-341.
;
_computing_publication_material 'CIFTAB-2014/2 (Sheldrick, 2014)'
_computing_structure_refinement 'SHELXL-2014/7 (Sheldrick, 2014)'
_computing_structure_solution 'SHELXS-2013 (Sheldrick, 2013)'
_diffrn_ambient_temperature 93(2)
_diffrn_detector_area_resol_mean 22.2
_diffrn_measured_fraction_theta_full 0.983
_diffrn_measured_fraction_theta_max 0.979
_diffrn_measurement_device_type 'Rigaku Saturn 944+ CCD'
_diffrn_measurement_method \w
_diffrn_radiation_type CuK\a
_diffrn_radiation_wavelength 1.54187
_diffrn_reflns_av_R_equivalents 0.1462
_diffrn_reflns_av_unetI/netI 0.0775
_diffrn_reflns_Laue_measured_fraction_full 0.983
_diffrn_reflns_Laue_measured_fraction_max 0.979
_diffrn_reflns_limit_h_max 14
_diffrn_reflns_limit_h_min -14
_diffrn_reflns_limit_k_max 16
_diffrn_reflns_limit_k_min -16
_diffrn_reflns_limit_l_max 26
_diffrn_reflns_limit_l_min -26
_diffrn_reflns_number 117015
_diffrn_reflns_point_group_measured_fraction_full 0.983
_diffrn_reflns_point_group_measured_fraction_max 0.979
_diffrn_reflns_theta_full 67.687
_diffrn_reflns_theta_max 68.144
_diffrn_reflns_theta_min 2.070
_diffrn_source 'Rotating Anode'
_exptl_absorpt_coefficient_mu 5.564
_exptl_absorpt_correction_T_max 1.000
_exptl_absorpt_correction_T_min 0.658
_exptl_absorpt_correction_type multi-scan
_exptl_absorpt_process_details 'Jacobson, R. (1998) Private Communication'
_exptl_crystal_colour Black
_exptl_crystal_density_diffrn 1.167
_exptl_crystal_density_method 'not measured'
_exptl_crystal_description Plate
_exptl_crystal_F_000 1222
_exptl_crystal_size_max 0.210
_exptl_crystal_size_mid 0.140
_exptl_crystal_size_min 0.050
_refine_diff_density_max 1.614
_refine_diff_density_min -0.757
_refine_diff_density_rms 0.090
_refine_ls_extinction_method none
_refine_ls_goodness_of_fit_ref 1.088
_refine_ls_hydrogen_treatment mixed
_refine_ls_matrix_type full
_refine_ls_number_parameters 717
_refine_ls_number_reflns 11756
_refine_ls_number_restraints 0
_refine_ls_restrained_S_all 1.088
_refine_ls_R_factor_all 0.0898
_refine_ls_R_factor_gt 0.0763
_refine_ls_shift/su_max 0.000
_refine_ls_shift/su_mean 0.000
_refine_ls_structure_factor_coef Fsqd
_refine_ls_weighting_details 'w=1/[\s^2^(Fo^2^)+(0.1238P)^2^+1.8334P] where P=(Fo^2^+2Fc^2^)/3'
_refine_ls_weighting_scheme calc
_refine_ls_wR_factor_gt 0.2022
_refine_ls_wR_factor_ref 0.2139
_reflns_Friedel_coverage 0.000
_reflns_number_gt 9307
_reflns_number_total 11756
_reflns_threshold_expression 'I > 2\s(I)'
_cod_data_source_file ja6b04984_si_002.cif
_cod_data_source_block 5
_cod_depositor_comments 'Adding full bibliography for 4125204--4125208.cif.'
_cod_database_code 4125206
_shelx_shelxl_version_number 2014/7
_shelx_space_group_comment
; 
The symmetry employed for this shelxl refinement is uniquely defined 
by the following loop, which should always be used as a source of 
symmetry information in preference to the above space-group names. 
They are only intended as comments. 
;
_shelx_estimated_absorpt_t_min 0.388
_shelx_estimated_absorpt_t_max 0.768

loop_
_space_group_symop_operation_xyz
'x, y, z'
'-x, -y, -z'

loop_
_atom_site_label
_atom_site_type_symbol
_atom_site_fract_x
_atom_site_fract_y
_atom_site_fract_z
_atom_site_U_iso_or_equiv
_atom_site_adp_type
_atom_site_occupancy
_atom_site_site_symmetry_order
_atom_site_calc_flag
_atom_site_refinement_flags_posn
_atom_site_refinement_flags_adp
Fe1 Fe 0.88304(6) 0.46499(5) 0.21237(3) 0.03353(18) Uani 1 1 d . .
Fe2 Fe 0.87742(6) 0.21983(5) 0.15748(3) 0.03292(18) Uani 1 1 d . .
Fe3 Fe 0.91201(6) 0.26033(5) 0.27569(3) 0.03403(18) Uani 1 1 d . .
N1 N 0.9087(3) 0.3440(3) 0.21532(16) 0.0382(8) Uani 1 1 d . .
N2 N 0.8699(3) 0.1429(3) 0.21785(17) 0.0401(8) Uani 1 1 d . .
H2 H 0.861(5) 0.068(4) 0.212(2) 0.060 Uiso 1 1 d . U
N11 N 0.9401(3) 0.6011(3) 0.26817(16) 0.0384(8) Uani 1 1 d . .
N21 N 0.7269(3) 0.4892(2) 0.19220(16) 0.0365(8) Uani 1 1 d . .
C11 C 0.9283(4) 0.7468(3) 0.3450(2) 0.0464(11) Uani 1 1 d . .
H11A H 0.9059 0.7302 0.3862 0.070 Uiso 1 1 calc R U
H11B H 0.9011 0.8045 0.3361 0.070 Uiso 1 1 calc R U
H11C H 1.0158 0.7662 0.3449 0.070 Uiso 1 1 calc R U
C21 C 0.8702(4) 0.6537(3) 0.29557(19) 0.0391(10) Uani 1 1 d . .
C31 C 0.7460(4) 0.6254(3) 0.2804(2) 0.0404(10) Uani 1 1 d . .
C41 C 0.6805(4) 0.5532(3) 0.2279(2) 0.0394(9) Uani 1 1 d . .
C51 C 0.5511(4) 0.5456(4) 0.2113(2) 0.0513(12) Uani 1 1 d . .
H51A H 0.5276 0.5152 0.1671 0.077 Uiso 1 1 calc R U
H51B H 0.5424 0.6147 0.2186 0.077 Uiso 1 1 calc R U
H51C H 0.4995 0.5017 0.2375 0.077 Uiso 1 1 calc R U
C61 C 0.6767(5) 0.6838(4) 0.3206(2) 0.0578(13) Uani 1 1 d . .
H61A H 0.7135 0.7011 0.3640 0.087 Uiso 1 1 calc R U
H61B H 0.5930 0.6402 0.3192 0.087 Uiso 1 1 calc R U
H61C H 0.6793 0.7474 0.3045 0.087 Uiso 1 1 calc R U
C12 C 1.0687(4) 0.6503(3) 0.27650(19) 0.0377(9) Uani 1 1 d . .
C22 C 1.1406(4) 0.6157(3) 0.3159(2) 0.0436(10) Uani 1 1 d . .
C32 C 1.2651(4) 0.6605(4) 0.3198(2) 0.0523(12) Uani 1 1 d . .
H32 H 1.3153 0.6368 0.3457 0.063 Uiso 1 1 calc R U
C42 C 1.3163(4) 0.7389(4) 0.2866(3) 0.0550(12) Uani 1 1 d . .
H42 H 1.4012 0.7682 0.2895 0.066 Uiso 1 1 calc R U
C52 C 1.2445(4) 0.7749(4) 0.2491(2) 0.0492(11) Uani 1 1 d . .
H52 H 1.2802 0.8302 0.2273 0.059 Uiso 1 1 calc R U
C62 C 1.1205(4) 0.7308(3) 0.2431(2) 0.0425(10) Uani 1 1 d . .
C72 C 1.0861(4) 0.5367(4) 0.3558(2) 0.0488(11) Uani 1 1 d . .
H72A H 1.0264 0.5580 0.3795 0.073 Uiso 1 1 calc R U
H72B H 1.1490 0.5304 0.3850 0.073 Uiso 1 1 calc R U
H72C H 1.0471 0.4698 0.3291 0.073 Uiso 1 1 calc R U
C82 C 1.0417(4) 0.7713(3) 0.2027(2) 0.0463(11) Uani 1 1 d . .
H82A H 0.9757 0.7131 0.1798 0.069 Uiso 1 1 calc R U
H82B H 1.0896 0.8090 0.1727 0.069 Uiso 1 1 calc R U
H82C H 1.0088 0.8177 0.2293 0.069 Uiso 1 1 calc R U
C13 C 0.6557(4) 0.4251(3) 0.13631(19) 0.0362(9) Uani 1 1 d . .
C23 C 0.5876(4) 0.3246(3) 0.1402(2) 0.0365(9) Uani 1 1 d . .
C33 C 0.5224(4) 0.2611(3) 0.0859(2) 0.0404(10) Uani 1 1 d . .
H33 H 0.4766 0.1917 0.0876 0.048 Uiso 1 1 calc R U
C43 C 0.5239(4) 0.2984(3) 0.0293(2) 0.0425(10) Uani 1 1 d . .
H43 H 0.4785 0.2550 -0.0074 0.051 Uiso 1 1 calc R U
C53 C 0.5916(4) 0.3986(4) 0.0268(2) 0.0426(10) Uani 1 1 d . .
H53 H 0.5930 0.4236 -0.0120 0.051 Uiso 1 1 calc R U
C63 C 0.6582(4) 0.4642(3) 0.0800(2) 0.0406(10) Uani 1 1 d . .
C73 C 0.5825(4) 0.2872(3) 0.2017(2) 0.0408(10) Uani 1 1 d . .
H73A H 0.6606 0.2808 0.2149 0.061 Uiso 1 1 calc R U
H73B H 0.5206 0.2197 0.1977 0.061 Uiso 1 1 calc R U
H73C H 0.5628 0.3367 0.2331 0.061 Uiso 1 1 calc R U
C83 C 0.7254(4) 0.5748(3) 0.0754(2) 0.0469(11) Uani 1 1 d . .
H83A H 0.6686 0.6140 0.0733 0.070 Uiso 1 1 calc R U
H83B H 0.7681 0.5770 0.0376 0.070 Uiso 1 1 calc R U
H83C H 0.7834 0.6054 0.1124 0.070 Uiso 1 1 calc R U
N14 N 0.9442(3) 0.2819(3) 0.08513(16) 0.0366(8) Uani 1 1 d . .
N24 N 0.7821(3) 0.0958(3) 0.09591(16) 0.0366(8) Uani 1 1 d . .
C14 C 0.9357(4) 0.3387(3) -0.0177(2) 0.0429(10) Uani 1 1 d . .
H14A H 0.8919 0.3892 -0.0173 0.064 Uiso 1 1 calc R U
H14B H 0.9260 0.2995 -0.0601 0.064 Uiso 1 1 calc R U
H14C H 1.0211 0.3750 -0.0052 0.064 Uiso 1 1 calc R U
C24 C 0.8866(4) 0.2658(3) 0.02736(19) 0.0355(9) Uani 1 1 d . .
C34 C 0.7825(4) 0.1815(3) 0.00594(19) 0.0384(9) Uani 1 1 d . .
C44 C 0.7478(4) 0.0949(3) 0.03615(19) 0.0369(9) Uani 1 1 d . .
C54 C 0.6705(4) -0.0067(3) -0.0019(2) 0.0433(10) Uani 1 1 d . .
H54A H 0.7047 -0.0615 0.0050 0.065 Uiso 1 1 calc R U
H54B H 0.6679 -0.0006 -0.0465 0.065 Uiso 1 1 calc R U
H54C H 0.5890 -0.0237 0.0111 0.065 Uiso 1 1 calc R U
C64 C 0.7148(4) 0.1804(3) -0.0565(2) 0.0436(10) Uani 1 1 d . .
H64A H 0.7216 0.2514 -0.0619 0.065 Uiso 1 1 calc R U
H64B H 0.6299 0.1405 -0.0567 0.065 Uiso 1 1 calc R U
H64C H 0.7495 0.1485 -0.0909 0.065 Uiso 1 1 calc R U
C15 C 1.0598(4) 0.3608(3) 0.09749(19) 0.0350(9) Uani 1 1 d . .
C25 C 1.0642(4) 0.4620(3) 0.12150(19) 0.0356(9) Uani 1 1 d . .
C35 C 1.1765(4) 0.5392(3) 0.13320(19) 0.0385(9) Uani 1 1 d . .
H35 H 1.1816 0.6080 0.1503 0.046 Uiso 1 1 calc R U
C45 C 1.2787(4) 0.5155(3) 0.12005(19) 0.0395(9) Uani 1 1 d . .
H45 H 1.3544 0.5680 0.1287 0.047 Uiso 1 1 calc R U
C55 C 1.2736(4) 0.4159(3) 0.0942(2) 0.0395(9) Uani 1 1 d . .
H55 H 1.3452 0.4015 0.0841 0.047 Uiso 1 1 calc R U
C65 C 1.1639(4) 0.3369(3) 0.08304(19) 0.0371(9) Uani 1 1 d . .
C75 C 0.9523(4) 0.4879(3) 0.12946(19) 0.0363(9) Uani 1 1 d . .
H75A H 0.8912 0.4458 0.0950 0.044 Uiso 1 1 calc R U
H75B H 0.9678 0.5614 0.1253 0.044 Uiso 1 1 calc R U
C85 C 1.1584(4) 0.2316(3) 0.0519(2) 0.0433(10) Uani 1 1 d . .
H85A H 1.1283 0.1816 0.0801 0.065 Uiso 1 1 calc R U
H85B H 1.2389 0.2316 0.0421 0.065 Uiso 1 1 calc R U
H85C H 1.1043 0.2124 0.0132 0.065 Uiso 1 1 calc R U
C16 C 0.7517(4) -0.0033(3) 0.1174(2) 0.0391(10) Uani 1 1 d . .
C26 C 0.6458(4) -0.0382(3) 0.1462(2) 0.0420(10) Uani 1 1 d . .
C36 C 0.6211(5) -0.1329(3) 0.1681(2) 0.0519(12) Uani 1 1 d . .
H36 H 0.5493 -0.1587 0.1872 0.062 Uiso 1 1 calc R U
C46 C 0.7009(5) -0.1888(4) 0.1621(2) 0.0575(13) Uani 1 1 d . .
H46 H 0.6839 -0.2525 0.1776 0.069 Uiso 1 1 calc R U
C56 C 0.8043(5) -0.1534(4) 0.1341(2) 0.0503(12) Uani 1 1 d . .
H56 H 0.8574 -0.1936 0.1299 0.060 Uiso 1 1 calc R U
C66 C 0.8329(4) -0.0604(3) 0.1118(2) 0.0411(10) Uani 1 1 d . .
C76 C 0.5634(4) 0.0264(4) 0.1557(2) 0.0488(11) Uani 1 1 d . .
H76A H 0.6010 0.0862 0.1885 0.073 Uiso 1 1 calc R U
H76B H 0.4872 -0.0152 0.1685 0.073 Uiso 1 1 calc R U
H76C H 0.5481 0.0503 0.1165 0.073 Uiso 1 1 calc R U
C86 C 0.9495(4) -0.0187(4) 0.0842(2) 0.0498(11) Uani 1 1 d . .
H86A H 0.9334 -0.0006 0.0431 0.075 Uiso 1 1 calc R U
H86B H 0.9904 -0.0713 0.0794 0.075 Uiso 1 1 calc R U
H86C H 1.0007 0.0431 0.1121 0.075 Uiso 1 1 calc R U
N17 N 1.0676(3) 0.2610(3) 0.32169(15) 0.0367(8) Uani 1 1 d . .
N27 N 0.8400(3) 0.2642(3) 0.35823(16) 0.0383(8) Uani 1 1 d . .
C17 C 1.2276(4) 0.2990(4) 0.4067(2) 0.0470(11) Uani 1 1 d . .
H17A H 1.2563 0.2514 0.3785 0.070 Uiso 1 1 calc R U
H17B H 1.2259 0.2797 0.4487 0.070 Uiso 1 1 calc R U
H17C H 1.2817 0.3697 0.4090 0.070 Uiso 1 1 calc R U
C27 C 1.1028(4) 0.2933(3) 0.3823(2) 0.0387(9) Uani 1 1 d . .
C37 C 1.0269(4) 0.3215(3) 0.42594(19) 0.0392(9) Uani 1 1 d . .
C47 C 0.9010(4) 0.2960(3) 0.41494(19) 0.0393(9) Uani 1 1 d . .
C57 C 0.8304(4) 0.2999(4) 0.4716(2) 0.0504(11) Uani 1 1 d . .
H57A H 0.8693 0.2793 0.5064 0.076 Uiso 1 1 calc R U
H57B H 0.7483 0.2526 0.4610 0.076 Uiso 1 1 calc R U
H57C H 0.8279 0.3705 0.4839 0.076 Uiso 1 1 calc R U
C67 C 1.0851(5) 0.3757(4) 0.4909(2) 0.0536(12) Uani 1 1 d . .
H67A H 1.0383 0.4183 0.5094 0.080 Uiso 1 1 calc R U
H67B H 1.1671 0.4197 0.4879 0.080 Uiso 1 1 calc R U
H67C H 1.0876 0.3239 0.5174 0.080 Uiso 1 1 calc R U
C18 C 1.1389(4) 0.2161(3) 0.2823(2) 0.0395(10) Uani 1 1 d . .
C28 C 1.2164(4) 0.2792(3) 0.24615(19) 0.0370(9) Uani 1 1 d . .
C38 C 1.2766(4) 0.2326(4) 0.2029(2) 0.0471(11) Uani 1 1 d . .
H38 H 1.3295 0.2734 0.1779 0.057 Uiso 1 1 calc R U
C48 C 1.2597(4) 0.1279(4) 0.1964(2) 0.0490(11) Uani 1 1 d . .
H48 H 1.2992 0.0971 0.1660 0.059 Uiso 1 1 calc R U
C58 C 1.1865(4) 0.0676(3) 0.2333(2) 0.0442(10) Uani 1 1 d . .
H58 H 1.1783 -0.0039 0.2292 0.053 Uiso 1 1 calc R U
C68 C 1.1236(4) 0.1109(3) 0.2771(2) 0.0411(10) Uani 1 1 d . .
C78 C 1.2335(4) 0.3925(3) 0.2542(2) 0.0426(10) Uani 1 1 d . .
H78A H 1.1581 0.4035 0.2405 0.064 Uiso 1 1 calc R U
H78B H 1.2965 0.4254 0.2288 0.064 Uiso 1 1 calc R U
H78C H 1.2569 0.4228 0.2984 0.064 Uiso 1 1 calc R U
C88 C 1.0431(5) 0.0445(4) 0.3170(2) 0.0521(12) Uani 1 1 d . .
H88A H 1.0621 0.0777 0.3610 0.078 Uiso 1 1 calc R U
H88B H 1.0555 -0.0233 0.3125 0.078 Uiso 1 1 calc R U
H88C H 0.9591 0.0359 0.3037 0.078 Uiso 1 1 calc R U
C19 C 0.7100(4) 0.2280(4) 0.3527(2) 0.0438(10) Uani 1 1 d . .
C29 C 0.6477(4) 0.3005(4) 0.3535(2) 0.0449(10) Uani 1 1 d . .
C39 C 0.5236(4) 0.2647(4) 0.3470(2) 0.0525(12) Uani 1 1 d . .
H39 H 0.4798 0.3126 0.3474 0.063 Uiso 1 1 calc R U
C49 C 0.4620(5) 0.1595(5) 0.3401(2) 0.0602(14) Uani 1 1 d . .
H49 H 0.3766 0.1359 0.3359 0.072 Uiso 1 1 calc R U
C59 C 0.5238(5) 0.0901(4) 0.3392(2) 0.0578(13) Uani 1 1 d . .
H59 H 0.4806 0.0185 0.3342 0.069 Uiso 1 1 calc R U
C69 C 0.6502(4) 0.1219(4) 0.3457(2) 0.0480(11) Uani 1 1 d . .
C79 C 0.7131(4) 0.4143(4) 0.3599(2) 0.0515(12) Uani 1 1 d . .
H79A H 0.7596 0.4385 0.4010 0.077 Uiso 1 1 calc R U
H79B H 0.6548 0.4517 0.3560 0.077 Uiso 1 1 calc R U
H79C H 0.7674 0.4268 0.3269 0.077 Uiso 1 1 calc R U
C89 C 0.7159(5) 0.0444(4) 0.3445(3) 0.0603(14) Uani 1 1 d . .
H89A H 0.7555 0.0416 0.3059 0.090 Uiso 1 1 calc R U
H89B H 0.6589 -0.0238 0.3462 0.090 Uiso 1 1 calc R U
H89C H 0.7763 0.0643 0.3808 0.090 Uiso 1 1 calc R U

loop_
_atom_site_aniso_label
_atom_site_aniso_U_11
_atom_site_aniso_U_22
_atom_site_aniso_U_33
_atom_site_aniso_U_23
_atom_site_aniso_U_13
_atom_site_aniso_U_12
Fe1 0.0367(4) 0.0267(3) 0.0366(4) 0.0021(3) 0.0052(3) 0.0101(3)
Fe2 0.0370(4) 0.0269(3) 0.0334(3) 0.0025(3) 0.0043(3) 0.0089(3)
Fe3 0.0369(4) 0.0307(3) 0.0330(3) 0.0036(3) 0.0052(3) 0.0087(3)
N1 0.0362(18) 0.039(2) 0.0395(19) 0.0052(15) 0.0078(15) 0.0124(16)
N2 0.040(2) 0.036(2) 0.041(2) 0.0059(16) 0.0009(15) 0.0079(16)
N11 0.041(2) 0.0328(19) 0.0405(19) 0.0035(15) 0.0050(15) 0.0108(16)
N21 0.0404(19) 0.0267(17) 0.0410(19) 0.0008(14) 0.0068(15) 0.0103(15)
C11 0.054(3) 0.039(2) 0.043(2) -0.0027(19) 0.009(2) 0.012(2)
C21 0.051(3) 0.030(2) 0.038(2) 0.0038(17) 0.0094(19) 0.0149(19)
C31 0.044(2) 0.029(2) 0.048(3) -0.0002(18) 0.0134(19) 0.0119(19)
C41 0.040(2) 0.037(2) 0.042(2) 0.0060(18) 0.0090(18) 0.0123(19)
C51 0.042(3) 0.046(3) 0.065(3) 0.000(2) 0.007(2) 0.017(2)
C61 0.054(3) 0.060(3) 0.059(3) -0.008(2) 0.017(2) 0.022(3)
C12 0.042(2) 0.030(2) 0.038(2) 0.0008(17) 0.0064(18) 0.0102(18)
C22 0.047(3) 0.039(2) 0.043(2) 0.0016(19) 0.003(2) 0.013(2)
C32 0.050(3) 0.042(3) 0.060(3) 0.003(2) -0.001(2) 0.011(2)
C42 0.041(3) 0.044(3) 0.070(3) -0.002(2) 0.000(2) 0.003(2)
C52 0.048(3) 0.036(2) 0.058(3) 0.004(2) 0.010(2) 0.006(2)
C62 0.049(3) 0.032(2) 0.041(2) -0.0016(18) 0.0060(19) 0.008(2)
C72 0.055(3) 0.044(3) 0.043(3) -0.001(2) -0.002(2) 0.013(2)
C82 0.055(3) 0.034(2) 0.047(3) 0.0009(19) 0.009(2) 0.013(2)
C13 0.042(2) 0.032(2) 0.039(2) 0.0071(17) 0.0093(18) 0.0149(18)
C23 0.035(2) 0.033(2) 0.042(2) 0.0056(18) 0.0071(17) 0.0118(18)
C33 0.042(2) 0.031(2) 0.046(2) 0.0045(18) 0.0088(19) 0.0090(19)
C43 0.041(2) 0.041(2) 0.042(2) -0.0003(19) 0.0044(19) 0.010(2)
C53 0.041(2) 0.047(3) 0.041(2) 0.007(2) 0.0073(19) 0.016(2)
C63 0.042(2) 0.036(2) 0.046(2) 0.0084(19) 0.0101(19) 0.0123(19)
C73 0.047(3) 0.029(2) 0.045(2) 0.0058(18) 0.0068(19) 0.0089(19)
C83 0.047(3) 0.039(2) 0.051(3) 0.012(2) 0.005(2) 0.007(2)
N14 0.0373(19) 0.0322(18) 0.0366(19) 0.0010(14) 0.0044(14) 0.0077(15)
N24 0.0415(19) 0.0312(18) 0.0380(19) 0.0034(14) 0.0085(15) 0.0129(15)
C14 0.044(2) 0.042(3) 0.039(2) 0.0075(19) 0.0031(19) 0.008(2)
C24 0.036(2) 0.033(2) 0.038(2) 0.0026(17) 0.0049(17) 0.0115(18)
C34 0.048(2) 0.031(2) 0.035(2) 0.0015(17) 0.0051(18) 0.0125(19)
C44 0.040(2) 0.032(2) 0.037(2) 0.0015(17) 0.0044(18) 0.0110(18)
C54 0.050(3) 0.033(2) 0.041(2) 0.0012(18) -0.0012(19) 0.007(2)
C64 0.048(3) 0.038(2) 0.040(2) 0.0063(19) -0.0015(19) 0.008(2)
C15 0.035(2) 0.030(2) 0.036(2) 0.0050(17) 0.0055(17) 0.0054(17)
C25 0.038(2) 0.035(2) 0.034(2) 0.0063(17) 0.0045(17) 0.0109(18)
C35 0.044(2) 0.035(2) 0.036(2) 0.0034(17) 0.0030(18) 0.0118(19)
C45 0.042(2) 0.039(2) 0.038(2) 0.0094(18) 0.0055(18) 0.0121(19)
C55 0.038(2) 0.041(2) 0.041(2) 0.0059(19) 0.0056(18) 0.0138(19)
C65 0.039(2) 0.034(2) 0.040(2) 0.0047(18) 0.0076(18) 0.0131(18)
C75 0.040(2) 0.034(2) 0.037(2) 0.0066(17) 0.0101(17) 0.0126(18)
C85 0.043(2) 0.039(2) 0.048(3) 0.0012(19) 0.0090(19) 0.015(2)
C16 0.051(3) 0.024(2) 0.039(2) 0.0037(17) 0.0042(19) 0.0087(19)
C26 0.052(3) 0.033(2) 0.040(2) 0.0046(18) 0.0061(19) 0.012(2)
C36 0.065(3) 0.035(2) 0.050(3) 0.006(2) 0.009(2) 0.005(2)
C46 0.081(4) 0.034(3) 0.064(3) 0.017(2) 0.015(3) 0.020(3)
C56 0.062(3) 0.036(2) 0.057(3) 0.006(2) 0.007(2) 0.022(2)
C66 0.050(3) 0.031(2) 0.041(2) 0.0010(18) 0.0012(19) 0.014(2)
C76 0.049(3) 0.038(3) 0.056(3) 0.001(2) 0.005(2) 0.013(2)
C86 0.046(3) 0.044(3) 0.058(3) -0.001(2) 0.001(2) 0.015(2)
N17 0.043(2) 0.0323(18) 0.0341(18) 0.0049(14) 0.0090(15) 0.0109(15)
N27 0.0383(19) 0.0374(19) 0.0371(19) 0.0047(15) 0.0057(15) 0.0093(16)
C17 0.049(3) 0.049(3) 0.045(3) 0.003(2) 0.005(2) 0.020(2)
C27 0.043(2) 0.035(2) 0.038(2) 0.0044(18) 0.0046(18) 0.0123(19)
C37 0.037(2) 0.041(2) 0.037(2) 0.0027(18) 0.0043(17) 0.0090(19)
C47 0.048(2) 0.034(2) 0.035(2) 0.0048(17) 0.0059(18) 0.0108(19)
C57 0.048(3) 0.063(3) 0.039(2) 0.008(2) 0.009(2) 0.014(2)
C67 0.051(3) 0.064(3) 0.039(3) -0.003(2) 0.001(2) 0.014(2)
C18 0.039(2) 0.041(2) 0.040(2) 0.0033(19) 0.0020(18) 0.0155(19)
C28 0.033(2) 0.041(2) 0.036(2) 0.0028(18) 0.0036(17) 0.0116(18)
C38 0.048(3) 0.057(3) 0.041(2) 0.004(2) 0.007(2) 0.025(2)
C48 0.047(3) 0.051(3) 0.047(3) -0.004(2) 0.003(2) 0.019(2)
C58 0.046(3) 0.034(2) 0.051(3) 0.002(2) 0.003(2) 0.013(2)
C68 0.041(2) 0.033(2) 0.047(3) 0.0029(19) 0.0047(19) 0.0096(19)
C78 0.041(2) 0.038(2) 0.047(3) 0.0094(19) 0.0085(19) 0.0074(19)
C88 0.056(3) 0.037(3) 0.066(3) 0.012(2) 0.014(2) 0.015(2)
C19 0.044(2) 0.047(3) 0.035(2) 0.0054(19) 0.0082(19) 0.007(2)
C29 0.043(2) 0.057(3) 0.037(2) 0.012(2) 0.0091(19) 0.015(2)
C39 0.044(3) 0.074(4) 0.044(3) 0.016(2) 0.012(2) 0.020(3)
C49 0.038(3) 0.089(4) 0.045(3) 0.007(3) 0.007(2) 0.010(3)
C59 0.048(3) 0.063(3) 0.047(3) 0.007(2) 0.012(2) -0.005(3)
C69 0.045(3) 0.050(3) 0.040(2) 0.005(2) 0.010(2) 0.003(2)
C79 0.054(3) 0.060(3) 0.048(3) 0.014(2) 0.013(2) 0.025(2)
C89 0.064(3) 0.045(3) 0.064(3) 0.002(2) 0.020(3) 0.006(3)

loop_
_atom_type_symbol
_atom_type_description
_atom_type_scat_dispersion_real
_atom_type_scat_dispersion_imag
_atom_type_scat_source
C C 0.0181 0.0091 'International Tables Vol C Tables 4.2.6.8 and 6.1.1.4'
H H 0.0000 0.0000 'International Tables Vol C Tables 4.2.6.8 and 6.1.1.4'
Fe Fe -1.1336 3.1974 'International Tables Vol C Tables 4.2.6.8 and 6.1.1.4'
N N 0.0311 0.0180 'International Tables Vol C Tables 4.2.6.8 and 6.1.1.4'

loop_
_geom_angle_atom_site_label_1
_geom_angle_atom_site_label_2
_geom_angle_atom_site_label_3
_geom_angle
N1 Fe1 N11 133.14(16)
N1 Fe1 N21 127.64(15)
N11 Fe1 N21 89.64(14)
N1 Fe1 C75 96.38(16)
N11 Fe1 C75 106.35(16)
N21 Fe1 C75 97.86(15)
N2 Fe2 N1 93.12(16)
N2 Fe2 N14 155.21(16)
N1 Fe2 N14 97.90(15)
N2 Fe2 N24 90.99(15)
N1 Fe2 N24 157.94(14)
N14 Fe2 N24 87.07(14)
N2 Fe2 Fe3 46.07(12)
N1 Fe2 Fe3 47.22(11)
N14 Fe2 Fe3 138.02(10)
N24 Fe2 Fe3 134.41(10)
N2 Fe3 N1 93.01(16)
N2 Fe3 N27 121.40(16)
N1 Fe3 N27 127.23(14)
N2 Fe3 N17 104.12(15)
N1 Fe3 N17 122.49(15)
N27 Fe3 N17 88.91(14)
N2 Fe3 Fe2 44.82(12)
N1 Fe3 Fe2 48.35(11)
N27 Fe3 Fe2 147.81(10)
N17 Fe3 Fe2 121.06(10)
Fe1 N1 Fe3 136.8(2)
Fe1 N1 Fe2 134.3(2)
Fe3 N1 Fe2 84.43(14)
Fe2 N2 Fe3 89.10(17)
Fe2 N2 H2 126(3)
Fe3 N2 H2 144(3)
C21 N11 C12 117.8(3)
C21 N11 Fe1 126.3(3)
C12 N11 Fe1 115.7(3)
C41 N21 C13 118.8(3)
C41 N21 Fe1 125.8(3)
C13 N21 Fe1 115.2(2)
C21 C11 H11A 109.5
C21 C11 H11B 109.5
H11A C11 H11B 109.5
C21 C11 H11C 109.5
H11A C11 H11C 109.5
H11B C11 H11C 109.5
N11 C21 C31 123.1(4)
N11 C21 C11 118.7(4)
C31 C21 C11 118.1(4)
C21 C31 C41 125.5(4)
C21 C31 C61 117.2(4)
C41 C31 C61 117.1(4)
N21 C41 C31 123.4(4)
N21 C41 C51 117.8(4)
C31 C41 C51 118.8(4)
C41 C51 H51A 109.5
C41 C51 H51B 109.5
H51A C51 H51B 109.5
C41 C51 H51C 109.5
H51A C51 H51C 109.5
H51B C51 H51C 109.5
C31 C61 H61A 109.5
C31 C61 H61B 109.5
H61A C61 H61B 109.5
C31 C61 H61C 109.5
H61A C61 H61C 109.5
H61B C61 H61C 109.5
C22 C12 C62 120.6(4)
C22 C12 N11 120.0(4)
C62 C12 N11 119.4(4)
C32 C22 C12 118.6(4)
C32 C22 C72 120.3(4)
C12 C22 C72 121.0(4)
C42 C32 C22 120.9(5)
C42 C32 H32 119.6
C22 C32 H32 119.6
C32 C42 C52 120.3(5)
C32 C42 H42 119.8
C52 C42 H42 119.8
C42 C52 C62 120.3(5)
C42 C52 H52 119.8
C62 C52 H52 119.8
C52 C62 C12 119.3(4)
C52 C62 C82 120.4(4)
C12 C62 C82 120.3(4)
C22 C72 H72A 109.5
C22 C72 H72B 109.5
H72A C72 H72B 109.5
C22 C72 H72C 109.5
H72A C72 H72C 109.5
H72B C72 H72C 109.5
C62 C82 H82A 109.5
C62 C82 H82B 109.5
H82A C82 H82B 109.5
C62 C82 H82C 109.5
H82A C82 H82C 109.5
H82B C82 H82C 109.5
C23 C13 C63 121.6(4)
C23 C13 N21 118.3(4)
C63 C13 N21 120.0(4)
C13 C23 C33 118.6(4)
C13 C23 C73 120.1(4)
C33 C23 C73 121.3(4)
C43 C33 C23 120.8(4)
C43 C33 H33 119.6
C23 C33 H33 119.6
C53 C43 C33 119.5(4)
C53 C43 H43 120.3
C33 C43 H43 120.3
C43 C53 C63 121.5(4)
C43 C53 H53 119.3
C63 C53 H53 119.3
C53 C63 C13 118.1(4)
C53 C63 C83 119.3(4)
C13 C63 C83 122.5(4)
C23 C73 H73A 109.5
C23 C73 H73B 109.5
H73A C73 H73B 109.5
C23 C73 H73C 109.5
H73A C73 H73C 109.5
H73B C73 H73C 109.5
C63 C83 H83A 109.5
C63 C83 H83B 109.5
H83A C83 H83B 109.5
C63 C83 H83C 109.5
H83A C83 H83C 109.5
H83B C83 H83C 109.5
C24 N14 C15 117.2(3)
C24 N14 Fe2 126.0(3)
C15 N14 Fe2 116.4(3)
C44 N24 C16 116.7(3)
C44 N24 Fe2 126.3(3)
C16 N24 Fe2 117.0(3)
C24 C14 H14A 109.5
C24 C14 H14B 109.5
H14A C14 H14B 109.5
C24 C14 H14C 109.5
H14A C14 H14C 109.5
H14B C14 H14C 109.5
N14 C24 C34 123.0(4)
N14 C24 C14 119.5(4)
C34 C24 C14 117.5(4)
C44 C34 C24 122.2(4)
C44 C34 C64 119.5(4)
C24 C34 C64 117.9(4)
N24 C44 C34 123.8(4)
N24 C44 C54 118.1(4)
C34 C44 C54 118.1(4)
C44 C54 H54A 109.5
C44 C54 H54B 109.5
H54A C54 H54B 109.5
C44 C54 H54C 109.5
H54A C54 H54C 109.5
H54B C54 H54C 109.5
C34 C64 H64A 109.5
C34 C64 H64B 109.5
H64A C64 H64B 109.5
C34 C64 H64C 109.5
H64A C64 H64C 109.5
H64B C64 H64C 109.5
C65 C15 C25 121.2(4)
C65 C15 N14 120.2(4)
C25 C15 N14 118.5(4)
C15 C25 C35 118.7(4)
C15 C25 C75 120.3(4)
C35 C25 C75 120.8(4)
C45 C35 C25 120.1(4)
C45 C35 H35 120.0
C25 C35 H35 120.0
C35 C45 C55 121.0(4)
C35 C45 H45 119.5
C55 C45 H45 119.5
C45 C55 C65 120.4(4)
C45 C55 H55 119.8
C65 C55 H55 119.8
C55 C65 C15 118.5(4)
C55 C65 C85 120.0(4)
C15 C65 C85 121.4(4)
C25 C75 Fe1 115.1(3)
C25 C75 H75A 108.5
Fe1 C75 H75A 108.5
C25 C75 H75B 108.5
Fe1 C75 H75B 108.5
H75A C75 H75B 107.5
C65 C85 H85A 109.5
C65 C85 H85B 109.5
H85A C85 H85B 109.5
C65 C85 H85C 109.5
H85A C85 H85C 109.5
H85B C85 H85C 109.5
C26 C16 C66 121.2(4)
C26 C16 N24 119.8(4)
C66 C16 N24 118.9(4)
C36 C26 C16 118.3(4)
C36 C26 C76 120.8(4)
C16 C26 C76 120.8(4)
C46 C36 C26 120.3(5)
C46 C36 H36 119.9
C26 C36 H36 119.9
C56 C46 C36 120.8(4)
C56 C46 H46 119.6
C36 C46 H46 119.6
C46 C56 C66 121.2(4)
C46 C56 H56 119.4
C66 C56 H56 119.4
C56 C66 C16 118.3(4)
C56 C66 C86 121.3(4)
C16 C66 C86 120.4(4)
C26 C76 H76A 109.5
C26 C76 H76B 109.5
H76A C76 H76B 109.5
C26 C76 H76C 109.5
H76A C76 H76C 109.5
H76B C76 H76C 109.5
C66 C86 H86A 109.5
C66 C86 H86B 109.5
H86A C86 H86B 109.5
C66 C86 H86C 109.5
H86A C86 H86C 109.5
H86B C86 H86C 109.5
C27 N17 C18 120.3(3)
C27 N17 Fe3 126.7(3)
C18 N17 Fe3 113.0(3)
C47 N27 C19 119.6(4)
C47 N27 Fe3 126.0(3)
C19 N27 Fe3 114.4(3)
C27 C17 H17A 109.5
C27 C17 H17B 109.5
H17A C17 H17B 109.5
C27 C17 H17C 109.5
H17A C17 H17C 109.5
H17B C17 H17C 109.5
N17 C27 C37 122.9(4)
N17 C27 C17 119.0(4)
C37 C27 C17 118.1(4)
C47 C37 C27 125.0(4)
C47 C37 C67 117.7(4)
C27 C37 C67 117.1(4)
N27 C47 C37 124.1(4)
N27 C47 C57 118.2(4)
C37 C47 C57 117.6(4)
C47 C57 H57A 109.5
C47 C57 H57B 109.5
H57A C57 H57B 109.5
C47 C57 H57C 109.5
H57A C57 H57C 109.5
H57B C57 H57C 109.5
C37 C67 H67A 109.5
C37 C67 H67B 109.5
H67A C67 H67B 109.5
C37 C67 H67C 109.5
H67A C67 H67C 109.5
H67B C67 H67C 109.5
C68 C18 C28 121.8(4)
C68 C18 N17 119.8(4)
C28 C18 N17 118.2(4)
C38 C28 C18 118.0(4)
C38 C28 C78 121.5(4)
C18 C28 C78 120.5(4)
C48 C38 C28 120.5(5)
C48 C38 H38 119.7
C28 C38 H38 119.7
C58 C48 C38 120.9(4)
C58 C48 H48 119.5
C38 C48 H48 119.5
C48 C58 C68 120.5(4)
C48 C58 H58 119.7
C68 C58 H58 119.7
C18 C68 C58 118.2(4)
C18 C68 C88 121.5(4)
C58 C68 C88 120.3(4)
C28 C78 H78A 109.5
C28 C78 H78B 109.5
H78A C78 H78B 109.5
C28 C78 H78C 109.5
H78A C78 H78C 109.5
H78B C78 H78C 109.5
C68 C88 H88A 109.5
C68 C88 H88B 109.5
H88A C88 H88B 109.5
C68 C88 H88C 109.5
H88A C88 H88C 109.5
H88B C88 H88C 109.5
C69 C19 C29 121.9(4)
C69 C19 N27 119.1(4)
C29 C19 N27 118.9(4)
C39 C29 C19 118.3(5)
C39 C29 C79 120.3(4)
C19 C29 C79 121.4(4)
C29 C39 C49 120.8(5)
C29 C39 H39 119.6
C49 C39 H39 119.6
C59 C49 C39 120.1(5)
C59 C49 H49 120.0
C39 C49 H49 120.0
C49 C59 C69 121.7(5)
C49 C59 H59 119.2
C69 C59 H59 119.2
C19 C69 C59 117.1(5)
C19 C69 C89 122.2(4)
C59 C69 C89 120.6(5)
C29 C79 H79A 109.5
C29 C79 H79B 109.5
H79A C79 H79B 109.5
C29 C79 H79C 109.5
H79A C79 H79C 109.5
H79B C79 H79C 109.5
C69 C89 H89A 109.5
C69 C89 H89B 109.5
H89A C89 H89B 109.5
C69 C89 H89C 109.5
H89A C89 H89C 109.5
H89B C89 H89C 109.5

loop_
_geom_bond_atom_site_label_1
_geom_bond_atom_site_label_2
_geom_bond_distance
Fe1 N1 1.788(3)
Fe1 N11 1.986(3)
Fe1 N21 1.998(3)
Fe1 C75 2.033(4)
Fe2 N2 1.782(4)
Fe2 N1 1.898(4)
Fe2 N14 1.971(3)
Fe2 N24 2.000(3)
Fe2 Fe3 2.5277(9)
Fe3 N2 1.821(4)
Fe3 N1 1.864(4)
Fe3 N27 2.016(3)
Fe3 N17 2.033(4)
N2 H2 0.99(5)
N11 C21 1.356(5)
N11 C12 1.445(5)
N21 C41 1.347(5)
N21 C13 1.448(5)
C11 C21 1.506(6)
C11 H11A 0.9800
C11 H11B 0.9800
C11 H11C 0.9800
C21 C31 1.399(6)
C31 C41 1.415(6)
C31 C61 1.530(6)
C41 C51 1.512(6)
C51 H51A 0.9800
C51 H51B 0.9800
C51 H51C 0.9800
C61 H61A 0.9800
C61 H61B 0.9800
C61 H61C 0.9800
C12 C22 1.397(6)
C12 C62 1.405(6)
C22 C32 1.396(7)
C22 C72 1.494(7)
C32 C42 1.381(7)
C32 H32 0.9500
C42 C52 1.383(7)
C42 H42 0.9500
C52 C62 1.388(6)
C52 H52 0.9500
C62 C82 1.517(6)
C72 H72A 0.9800
C72 H72B 0.9800
C72 H72C 0.9800
C82 H82A 0.9800
C82 H82B 0.9800
C82 H82C 0.9800
C13 C23 1.388(6)
C13 C63 1.398(6)
C23 C33 1.397(6)
C23 C73 1.490(6)
C33 C43 1.391(6)
C33 H33 0.9500
C43 C53 1.376(6)
C43 H43 0.9500
C53 C63 1.394(6)
C53 H53 0.9500
C63 C83 1.506(6)
C73 H73A 0.9800
C73 H73B 0.9800
C73 H73C 0.9800
C83 H83A 0.9800
C83 H83B 0.9800
C83 H83C 0.9800
N14 C24 1.349(5)
N14 C15 1.443(5)
N24 C44 1.333(5)
N24 C16 1.450(5)
C14 C24 1.506(6)
C14 H14A 0.9800
C14 H14B 0.9800
C14 H14C 0.9800
C24 C34 1.410(6)
C34 C44 1.401(6)
C34 C64 1.530(6)
C44 C54 1.514(6)
C54 H54A 0.9800
C54 H54B 0.9800
C54 H54C 0.9800
C64 H64A 0.9800
C64 H64B 0.9800
C64 H64C 0.9800
C15 C65 1.397(6)
C15 C25 1.400(6)
C25 C35 1.405(6)
C25 C75 1.474(6)
C35 C45 1.368(6)
C35 H35 0.9500
C45 C55 1.388(6)
C45 H45 0.9500
C55 C65 1.394(6)
C55 H55 0.9500
C65 C85 1.492(6)
C75 H75A 0.9900
C75 H75B 0.9900
C85 H85A 0.9800
C85 H85B 0.9800
C85 H85C 0.9800
C16 C26 1.401(6)
C16 C66 1.407(6)
C26 C36 1.401(6)
C26 C76 1.503(6)
C36 C46 1.381(7)
C36 H36 0.9500
C46 C56 1.370(7)
C46 H46 0.9500
C56 C66 1.382(6)
C56 H56 0.9500
C66 C86 1.503(7)
C76 H76A 0.9800
C76 H76B 0.9800
C76 H76C 0.9800
C86 H86A 0.9800
C86 H86B 0.9800
C86 H86C 0.9800
N17 C27 1.328(5)
N17 C18 1.431(5)
N27 C47 1.336(5)
N27 C19 1.448(6)
C17 C27 1.508(6)
C17 H17A 0.9800
C17 H17B 0.9800
C17 H17C 0.9800
C27 C37 1.424(6)
C37 C47 1.411(6)
C37 C67 1.519(6)
C47 C57 1.518(6)
C57 H57A 0.9800
C57 H57B 0.9800
C57 H57C 0.9800
C67 H67A 0.9800
C67 H67B 0.9800
C67 H67C 0.9800
C18 C68 1.391(6)
C18 C28 1.405(6)
C28 C38 1.401(6)
C28 C78 1.494(6)
C38 C48 1.378(7)
C38 H38 0.9500
C48 C58 1.373(7)
C48 H48 0.9500
C58 C68 1.406(6)
C58 H58 0.9500
C68 C88 1.501(6)
C78 H78A 0.9800
C78 H78B 0.9800
C78 H78C 0.9800
C88 H88A 0.9800
C88 H88B 0.9800
C88 H88C 0.9800
C19 C69 1.397(6)
C19 C29 1.404(6)
C29 C39 1.382(6)
C29 C79 1.503(7)
C39 C49 1.391(8)
C39 H39 0.9500
C49 C59 1.362(8)
C49 H49 0.9500
C59 C69 1.408(7)
C59 H59 0.9500
C69 C89 1.492(7)
C79 H79A 0.9800
C79 H79B 0.9800
C79 H79C 0.9800
C89 H89A 0.9800
C89 H89B 0.9800
C89 H89C 0.9800

loop_
_geom_torsion_atom_site_label_1
_geom_torsion_atom_site_label_2
_geom_torsion_atom_site_label_3
_geom_torsion_atom_site_label_4
_geom_torsion
N11 Fe1 N1 Fe3 44.8(4)
N21 Fe1 N1 Fe3 -90.6(3)
C75 Fe1 N1 Fe3 164.3(3)
N11 Fe1 N1 Fe2 -168.1(2)
N21 Fe1 N1 Fe2 56.5(3)
C75 Fe1 N1 Fe2 -48.6(3)
N2 Fe3 N1 Fe1 152.7(3)
N27 Fe3 N1 Fe1 18.7(4)
N17 Fe3 N1 Fe1 -98.4(3)
Fe2 Fe3 N1 Fe1 157.0(4)
N2 Fe3 N1 Fe2 -4.25(15)
N27 Fe3 N1 Fe2 -138.30(14)
N17 Fe3 N1 Fe2 104.60(15)
N2 Fe2 N1 Fe1 -153.7(3)
N14 Fe2 N1 Fe1 48.6(3)
N24 Fe2 N1 Fe1 -53.3(5)
Fe3 Fe2 N1 Fe1 -158.0(3)
N2 Fe2 N1 Fe3 4.35(15)
N14 Fe2 N1 Fe3 -153.39(13)
N24 Fe2 N1 Fe3 104.8(4)
N1 Fe2 N2 Fe3 -4.43(15)
N14 Fe2 N2 Fe3 112.1(3)
N24 Fe2 N2 Fe3 -162.75(15)
N1 Fe3 N2 Fe2 4.51(15)
N27 Fe3 N2 Fe2 142.40(14)
N17 Fe3 N2 Fe2 -120.09(14)
C12 N11 C21 C31 165.7(4)
Fe1 N11 C21 C31 -10.0(6)
C12 N11 C21 C11 -14.6(6)
Fe1 N11 C21 C11 169.7(3)
N11 C21 C31 C41 -12.6(7)
C11 C21 C31 C41 167.7(4)
N11 C21 C31 C61 172.7(4)
C11 C21 C31 C61 -7.0(6)
C13 N21 C41 C31 -174.4(4)
Fe1 N21 C41 C31 10.7(6)
C13 N21 C41 C51 6.7(6)
Fe1 N21 C41 C51 -168.2(3)
C21 C31 C41 N21 12.2(7)
C61 C31 C41 N21 -173.1(4)
C21 C31 C41 C51 -168.9(4)
C61 C31 C41 C51 5.8(6)
C21 N11 C12 C22 107.2(4)
Fe1 N11 C12 C22 -76.6(4)
C21 N11 C12 C62 -74.8(5)
Fe1 N11 C12 C62 101.4(4)
C62 C12 C22 C32 -2.0(6)
N11 C12 C22 C32 176.0(4)
C62 C12 C22 C72 174.7(4)
N11 C12 C22 C72 -7.4(6)
C12 C22 C32 C42 1.3(7)
C72 C22 C32 C42 -175.3(4)
C22 C32 C42 C52 0.5(8)
C32 C42 C52 C62 -1.7(7)
C42 C52 C62 C12 1.1(7)
C42 C52 C62 C82 179.2(4)
C22 C12 C62 C52 0.8(6)
N11 C12 C62 C52 -177.2(4)
C22 C12 C62 C82 -177.3(4)
N11 C12 C62 C82 4.7(6)
C41 N21 C13 C23 -95.3(5)
Fe1 N21 C13 C23 80.2(4)
C41 N21 C13 C63 85.7(5)
Fe1 N21 C13 C63 -98.9(4)
C63 C13 C23 C33 1.5(6)
N21 C13 C23 C33 -177.6(4)
C63 C13 C23 C73 -177.0(4)
N21 C13 C23 C73 4.0(6)
C13 C23 C33 C43 -1.2(6)
C73 C23 C33 C43 177.2(4)
C23 C33 C43 C53 0.8(6)
C33 C43 C53 C63 -0.6(6)
C43 C53 C63 C13 0.8(6)
C43 C53 C63 C83 -176.8(4)
C23 C13 C63 C53 -1.3(6)
N21 C13 C63 C53 177.7(4)
C23 C13 C63 C83 176.2(4)
N21 C13 C63 C83 -4.8(6)
C15 N14 C24 C34 170.1(4)
Fe2 N14 C24 C34 -17.8(6)
C15 N14 C24 C14 -8.3(5)
Fe2 N14 C24 C14 163.8(3)
N14 C24 C34 C44 -16.1(6)
C14 C24 C34 C44 162.3(4)
N14 C24 C34 C64 171.0(4)
C14 C24 C34 C64 -10.6(6)
C16 N24 C44 C34 -171.8(4)
Fe2 N24 C44 C34 5.4(6)
C16 N24 C44 C54 5.8(5)
Fe2 N24 C44 C54 -177.0(3)
C24 C34 C44 N24 22.5(6)
C64 C34 C44 N24 -164.7(4)
C24 C34 C44 C54 -155.1(4)
C64 C34 C44 C54 17.7(6)
C24 N14 C15 C65 -86.7(5)
Fe2 N14 C15 C65 100.5(4)
C24 N14 C15 C25 90.5(5)
Fe2 N14 C15 C25 -82.3(4)
C65 C15 C25 C35 -2.4(6)
N14 C15 C25 C35 -179.6(4)
C65 C15 C25 C75 172.8(4)
N14 C15 C25 C75 -4.4(6)
C15 C25 C35 C45 1.3(6)
C75 C25 C35 C45 -173.9(4)
C25 C35 C45 C55 1.0(6)
C35 C45 C55 C65 -2.1(6)
C45 C55 C65 C15 1.0(6)
C45 C55 C65 C85 176.5(4)
C25 C15 C65 C55 1.3(6)
N14 C15 C65 C55 178.4(4)
C25 C15 C65 C85 -174.2(4)
N14 C15 C65 C85 2.9(6)
C15 C25 C75 Fe1 87.0(4)
C35 C25 C75 Fe1 -97.9(4)
C44 N24 C16 C26 -93.9(5)
Fe2 N24 C16 C26 88.7(4)
C44 N24 C16 C66 89.3(5)
Fe2 N24 C16 C66 -88.2(4)
C66 C16 C26 C36 -1.3(7)
N24 C16 C26 C36 -178.1(4)
C66 C16 C26 C76 176.1(4)
N24 C16 C26 C76 -0.7(6)
C16 C26 C36 C46 1.0(7)
C76 C26 C36 C46 -176.4(5)
C26 C36 C46 C56 -0.8(8)
C36 C46 C56 C66 0.9(8)
C46 C56 C66 C16 -1.2(7)
C46 C56 C66 C86 176.6(5)
C26 C16 C66 C56 1.4(7)
N24 C16 C66 C56 178.2(4)
C26 C16 C66 C86 -176.4(4)
N24 C16 C66 C86 0.4(6)
C18 N17 C27 C37 -168.6(4)
Fe3 N17 C27 C37 7.9(6)
C18 N17 C27 C17 10.3(6)
Fe3 N17 C27 C17 -173.2(3)
N17 C27 C37 C47 16.3(7)
C17 C27 C37 C47 -162.7(4)
N17 C27 C37 C67 -168.9(4)
C17 C27 C37 C67 12.1(6)
C19 N27 C47 C37 172.5(4)
Fe3 N27 C47 C37 -7.2(6)
C19 N27 C47 C57 -4.4(6)
Fe3 N27 C47 C57 175.9(3)
C27 C37 C47 N27 -16.7(7)
C67 C37 C47 N27 168.5(4)
C27 C37 C47 C57 160.1(4)
C67 C37 C47 C57 -14.7(6)
C27 N17 C18 C68 86.4(5)
Fe3 N17 C18 C68 -90.5(4)
C27 N17 C18 C28 -98.3(5)
Fe3 N17 C18 C28 84.7(4)
C68 C18 C28 C38 1.6(6)
N17 C18 C28 C38 -173.5(4)
C68 C18 C28 C78 -178.2(4)
N17 C18 C28 C78 6.6(6)
C18 C28 C38 C48 0.0(6)
C78 C28 C38 C48 179.8(4)
C28 C38 C48 C58 -1.9(7)
C38 C48 C58 C68 2.3(7)
C28 C18 C68 C58 -1.3(6)
N17 C18 C68 C58 173.8(4)
C28 C18 C68 C88 178.4(4)
N17 C18 C68 C88 -6.5(6)
C48 C58 C68 C18 -0.7(7)
C48 C58 C68 C88 179.6(4)
C47 N27 C19 C69 -96.6(5)
Fe3 N27 C19 C69 83.1(4)
C47 N27 C19 C29 84.6(5)
Fe3 N27 C19 C29 -95.6(4)
C69 C19 C29 C39 0.1(7)
N27 C19 C29 C39 178.8(4)
C69 C19 C29 C79 -178.8(4)
N27 C19 C29 C79 -0.1(6)
C19 C29 C39 C49 0.0(7)
C79 C29 C39 C49 179.0(4)
C29 C39 C49 C59 -0.3(7)
C39 C49 C59 C69 0.4(8)
C29 C19 C69 C59 0.0(7)
N27 C19 C69 C59 -178.7(4)
C29 C19 C69 C89 179.7(4)
N27 C19 C69 C89 1.0(7)
C49 C59 C69 C19 -0.3(7)
C49 C59 C69 C89 -180.0(5)
